data_2003971
loop_
_publ_author_name
'Karczmarzyk, Z.'
'Karolak-Wojciechowska, J.'
'Pawlowski, M.'

_publ_section_title
;
 8-Amino-7-(2-hydroxy-3-morpholinopropyl)theophylline
;
_journal_issue 10
_journal_name_full 'Acta Crystallographica Section C'
_journal_page_first 2121
_journal_page_last 2123
_journal_paper_doi 10.1107/S0108270195003374
_journal_volume 51
_journal_year 1995
_chemical_formula_sum 'C14 H22 N6 O4'
_chemical_formula_weight 338.37
_space_group_IT_number 15
_symmetry_cell_setting monoclinic
_symmetry_space_group_name_Hall '-C 2yc'
_symmetry_space_group_name_H-M 'C 1 2/c 1'
_atom_type_scat_source 'SHELX76 (Sheldrick, 1976)'
_cell_angle_alpha 90
_cell_angle_beta 108.48(3)
_cell_angle_gamma 90
_cell_formula_units_Z 8
_cell_length_a 26.114(5)
_cell_length_b 9.859(2)
_cell_length_c 13.273(3)
_cell_measurement_reflns_used 25
_cell_measurement_temperature 293
_cell_measurement_theta_max 50
_cell_measurement_theta_min 10
_cell_volume 3241.0(13)
_diffrn_measurement_device 'Kuma KM-4'
_diffrn_measurement_method \w/2\q
_diffrn_radiation_type CuK\a
_diffrn_radiation_wavelength 1.54184
_diffrn_reflns_av_R_equivalents 0.0078
_diffrn_reflns_limit_h_max 30
_diffrn_reflns_limit_h_min -30
_diffrn_reflns_limit_k_max 12
_diffrn_reflns_limit_k_min 0
_diffrn_reflns_limit_l_max 16
_diffrn_reflns_limit_l_min 0
_diffrn_reflns_number 7745
_diffrn_reflns_theta_max 82
_diffrn_standards_decay_% 0
_diffrn_standards_interval_count 100
_diffrn_standards_number 2
_exptl_absorpt_coefficient_mu 0.776
_exptl_absorpt_correction_type none
_exptl_crystal_colour colourless
_exptl_crystal_density_diffrn 1.387
_exptl_crystal_description plate
_exptl_crystal_size_max 0.25
_exptl_crystal_size_mid 0.20
_exptl_crystal_size_min 0.10
_refine_diff_density_max 0.27
_refine_diff_density_min -0.38
_refine_ls_extinction_method none
_refine_ls_goodness_of_fit_obs 3.43
_refine_ls_hydrogen_treatment 'H atoms: see text'
_refine_ls_number_parameters 243
_refine_ls_number_reflns 2795
_refine_ls_R_factor_obs 0.0667
_refine_ls_shift/esd_max 0.059
_refine_ls_structure_factor_coef F
_refine_ls_weighting_scheme unit
_refine_ls_wR_factor_obs 0.0667
_reflns_number_observed 2795
_reflns_number_total 3182
_reflns_observed_criterion F>4\s(F)
_cod_data_source_file as1159.cif
_cod_data_source_block as1159a
_cod_original_cell_volume 3241.0(10)
_cod_original_sg_symbol_H-M 'C 2/c'
_cod_database_code 2003971

loop_
_symmetry_equiv_pos_as_xyz
x,y,z
x,-y,1/2+z
-x,-y,-z
-x,y,1/2-z
1/2+x,1/2+y,z
1/2+x,1/2-y,1/2+z
1/2-x,1/2-y,-z
1/2-x,1/2+y,1/2-z

loop_
_atom_site_label
_atom_site_fract_x
_atom_site_fract_y
_atom_site_fract_z
_atom_site_U_iso_or_equiv
N1 .4151(1) -.0544(2) .1790(2) .0382(4)
N3 .3820(1) .1136(2) .0484(2) .0397(4)
N5 .4517(1) .2530(2) .3156(2) .0326(4)
N6 .4974(1) .1910(3) .4931(2) .0456(6)
N7 .4609(1) .0310(2) .3561(2) .0362(4)
N13 .3170(1) .4972(3) .3519(2) .0459(7)
O2 .3698(1) -.1111(2) .0085(2) .0566(6)
O4 .3934(1) .3415(2) .0860(2) .0518(6)
O16 .2119(1) .4969(3) .3717(3) .0829(10)
C1 .4198(2) -.1974(3) .2106(3) .0616(11)
C2 .3878(1) -.0238(3) .0751(2) .0413(8)
C3 .3510(1) .1430(4) -.0625(2) .0571(8)
C4 .4006(1) .2226(3) .1187(2) .0367(6)
C6 .4711(1) .1594(3) .3929(2) .0332(4)
C8 .4335(1) .0472(3) .2519(2) .0328(4)
C9 .4264(1) .1810(3) .2220(2) .0328(4)
C10 .4546(1) .4002(3) .3309(2) .0364(6)
C11 .4129(1) .4501(3) .3798(3) .0453(3)
C14 .2695(1) .5356(4) .2653(3) .0657(10)
C15 .2264(2) .5899(4) .3057(4) .0781(12)
C17 .2578(2) .4617(5) .4589(4) .0832(12)
C18 .3018(2) .4021(4) .4198(3) .0691(10)
O11 .4304(1) .5761(2) .4246(2) .0518(6)
C12 .3574(1) .4483(4) .3050(3) .0408(8)
O11P .4315(6) .4563(18) .4819(13) .059(4)
C12P .3604(9) .389(2) .3499(18) .045(5)
H61 .5075(15) .2609(37) .5068(29) .061
H62 .5120(13) .1189(36) .5470(26) .061
H11 .4421(2) -.2053(3) .2941(3) .087
H12 .4408(2) -.2522(3) .1651(3) .087
H13 .3800(2) -.2400(3) .1958(3) .087
H31 .3489(1) .2513(4) -.0749(2) .081
H32 .3107(1) .1025(4) -.0799(2) .081
H33 .3706(1) .0966(4) -.1143(2) .081
H101 .4944(1) .4265(3) .3829(2) .052
H102 .4477(1) .4488(3) .2548(2) .052
H111 .4126(13) .3779(36) .4542(27) .061
H141 .2805(1) .6126(4) .2180(3) .090
H142 .2542(1) .4476(4) .2166(3) .090
H151 .1912(2) .6130(4) .2389(4) .105
H152 .2410(2) .6815(4) .3502(4) .105
H171 .2731(2) .5515(5) .5054(4) .116
H172 .2462(2) .3878(5) .5077(4) .116
H181 .2869(2) .3103(4) .3757(3) .096
H182 .3366(2) .3788(4) .4872(3) .096
H11O .4106(14) .5970(38) .4684(28) .068
H121 .3580(14) .5088(39) .2387(28) .075
H122 .3469(14) .3582(41) .2743(29) .075

loop_
_geom_angle_atom_site_label_1
_geom_angle_atom_site_label_2
_geom_angle_atom_site_label_3
_geom_angle
_geom_angle_publ_flag
C1 N1 C2 118.0(2) yes
C1 N1 C8 121.5(2) yes
C2 N1 C8 120.3(2) yes
C2 N3 C3 115.3(2) yes
C2 N3 C4 125.9(2) yes
C3 N3 C4 118.7(2) yes
C6 N5 C9 106.6(2) yes
C6 N5 C10 125.4(2) yes
C9 N5 C10 127.9(2) yes
C6 N7 C8 103.8(2) yes
C14 N13 C18 109.3(3) yes
C14 N13 C12 107.4(3) yes
C14 N13 C12P 127.4(8) yes
C18 N13 C12 115.5(3) yes
C18 N13 C12P 84.9(9) yes
C15 O16 C17 110.2(3) yes
N1 C2 N3 116.7(2) yes
N1 C2 O2 122.2(3) yes
N3 C2 O2 121.1(3) yes
N3 C4 O4 120.5(2) yes
N3 C4 C9 112.8(2) yes
O4 C4 C9 126.7(3) yes
N5 C6 N6 123.4(2) yes
N5 C6 N7 112.4(2) yes
N6 C6 N7 124.2(2) yes
N1 C8 N7 126.2(2) yes
N1 C8 C9 120.9(2) yes
N7 C8 C9 112.9(2) yes
N5 C9 C4 132.3(2) yes
N5 C9 C8 104.3(2) yes
C4 C9 C8 123.4(2) yes
N5 C10 C11 111.7(2) yes
C10 C11 O11 106.8(2) yes
C10 C11 C12 113.2(3) yes
C10 C11 O11P 112.4(7) yes
C10 C11 C12P 119.8(9) yes
O11 C11 C12 114.8(3) yes
C12 C11 O11P 132.3(8) yes
O11P C11 C12P 108.7(12) yes
N13 C14 C15 111.2(3) yes
O16 C15 C14 112.0(3) yes
O16 C17 C18 110.4(3) yes
N13 C18 C17 110.5(3) yes
N13 C12 C11 113.3(3) yes
N13 C12P C11 109.9(14) yes

loop_
_geom_bond_atom_site_label_1
_geom_bond_atom_site_label_2
_geom_bond_distance
_geom_bond_publ_flag
N1 C1 1.465(4) yes
N1 C2 1.369(3) yes
N1 C8 1.370(3) yes
N3 C2 1.396(4) yes
N3 C3 1.467(3) yes
N3 C4 1.405(3) yes
N5 C6 1.353(3) yes
N5 C9 1.401(3) yes
N5 C10 1.464(3) yes
N6 C6 1.326(3) yes
N7 C6 1.353(3) yes
N7 C8 1.350(3) yes
N13 C14 1.449(4) yes
N13 C18 1.441(4) yes
N13 C12 1.467(4) yes
N13 C12P 1.57(2) yes
O2 C2 1.217(3) yes
O4 C4 1.243(3) yes
O16 C15 1.401(5) yes
O16 C17 1.418(5) yes
C4 C9 1.384(4) yes
C8 C9 1.373(4) yes
C10 C11 1.517(4) yes
C11 O11 1.390(3) yes
C11 C12 1.473(4) yes
C11 O11P 1.289(16) yes
C11 C12P 1.44(2) yes
C14 C15 1.491(5) yes
C17 C18 1.521(5) yes
